data_4306546
loop_
_publ_author_name
'Takashi Kajiwara'
'Motohiro Nakano'
'Shinya Takaishi'
'Masahiro Yamashita'

_publ_section_title
;
Coordination-Tuned Single-Molecule-Magnet Behavior of TbIII-CuII Dinuclear
Systems
;
_journal_name_full 'Inorganic Chemistry'
_journal_page_first 8604
_journal_page_last 8606
_journal_paper_doi 10.1021/ic8013656
_journal_volume 47
_journal_year 2008
_chemical_formula_sum 'C26 H40 Cu N5 O17 Tb'
_chemical_formula_weight 917.09
_chemical_name_systematic
; 
 ? 
;
_space_group_IT_number 15
_symmetry_cell_setting monoclinic
_symmetry_space_group_name_Hall '-C 2yc'
_symmetry_space_group_name_H-M 'C 1 2/c 1'
_atom_sites_solution_hydrogens geom
_atom_sites_solution_primary direct
_atom_sites_solution_secondary difmap
_audit_creation_method SHELXL-97
_cell_angle_alpha 90.00
_cell_angle_beta 116.640(2)
_cell_angle_gamma 90.00
_cell_formula_units_Z 4
_cell_length_a 18.875(2)
_cell_length_b 12.5755(14)
_cell_length_c 16.3540(18)
_cell_measurement_temperature 100(2)
_cell_volume 3469.7(7)
_computing_cell_refinement 'Bruker SMART'
_computing_data_collection 'Bruker SMART'
_computing_data_reduction 'Bruker SHELXTL'
_computing_molecular_graphics 'Bruker SHELXTL'
_computing_publication_material 'Bruker SHELXTL'
_computing_structure_refinement 'Bruker SHELXTL'
_computing_structure_solution 'Bruker SHELXTL'
_diffrn_ambient_temperature 100(2)
_diffrn_measured_fraction_theta_full 0.975
_diffrn_measured_fraction_theta_max 0.975
_diffrn_radiation_monochromator graphite
_diffrn_radiation_source 'fine-focus sealed tube'
_diffrn_radiation_type MoK\a
_diffrn_radiation_wavelength 0.71073
_diffrn_reflns_av_R_equivalents 0.0326
_diffrn_reflns_av_sigmaI/netI 0.0367
_diffrn_reflns_limit_h_max 25
_diffrn_reflns_limit_h_min -26
_diffrn_reflns_limit_k_max 17
_diffrn_reflns_limit_k_min -16
_diffrn_reflns_limit_l_max 23
_diffrn_reflns_limit_l_min -23
_diffrn_reflns_number 16194
_diffrn_reflns_theta_full 29.99
_diffrn_reflns_theta_max 29.99
_diffrn_reflns_theta_min 2.02
_exptl_absorpt_coefficient_mu 2.715
_exptl_absorpt_correction_T_max 0.5578
_exptl_absorpt_correction_T_min 0.3188
_exptl_absorpt_correction_type integration
_exptl_crystal_colour green
_exptl_crystal_density_diffrn 1.756
_exptl_crystal_density_method 'not measured'
_exptl_crystal_description prism
_exptl_crystal_F_000 1844
_exptl_crystal_size_max 0.4
_exptl_crystal_size_mid 0.35
_exptl_crystal_size_min 0.25
_refine_diff_density_max 1.538
_refine_diff_density_min -1.243
_refine_diff_density_rms 0.151
_refine_ls_extinction_method none
_refine_ls_goodness_of_fit_ref 1.192
_refine_ls_hydrogen_treatment constr
_refine_ls_matrix_type full
_refine_ls_number_parameters 223
_refine_ls_number_reflns 4937
_refine_ls_number_restraints 0
_refine_ls_restrained_S_all 1.192
_refine_ls_R_factor_all 0.0469
_refine_ls_R_factor_gt 0.0436
_refine_ls_shift/su_max 0.000
_refine_ls_shift/su_mean 0.000
_refine_ls_structure_factor_coef Fsqd
_refine_ls_weighting_details 'calc w=1/[\s^2^(Fo^2^)+(0.0361P)^2^+30.4101P] where P=(Fo^2^+2Fc^2^)/3'
_refine_ls_weighting_scheme calc
_refine_ls_wR_factor_gt 0.1106
_refine_ls_wR_factor_ref 0.1118
_reflns_number_gt 4587
_reflns_number_total 4937
_reflns_threshold_expression >2sigma(I)
_cod_data_source_file ic8013656_si_002_2.cif
_cod_data_source_block complex2
_cod_depositor_comments
;
The following automatic conversions were performed:
'_symmetry_cell_setting' value 'Monoclinic' changed to 'monoclinic'
according to '/home/saulius/struct/CIF-dictionaries/cif_core.dic'
dictionary named 'cif_core.dic' version 2.4.1 from 2010-06-29.

Automatic conversion script
Id: cif_fix_enum 1527 2010-12-29 10:47:43Z saulius 
;
_cod_original_cell_volume 3469.8(7)
_cod_original_sg_symbol_H-M 'C 1 2/c 1 '
_cod_database_code 4306546

loop_
_symmetry_equiv_pos_as_xyz
'x, y, z'
'-x, y, -z+1/2'
'x+1/2, y+1/2, z'
'-x+1/2, y+1/2, -z+1/2'
'-x, -y, -z'
'x, -y, z-1/2'
'-x+1/2, -y+1/2, -z'
'x+1/2, -y+1/2, z-1/2'

loop_
_atom_site_label
_atom_site_type_symbol
_atom_site_fract_x
_atom_site_fract_y
_atom_site_fract_z
_atom_site_U_iso_or_equiv
_atom_site_adp_type
_atom_site_occupancy
_atom_site_symmetry_multiplicity
_atom_site_calc_flag
_atom_site_refinement_flags
_atom_site_disorder_assembly
_atom_site_disorder_group
Tb1 Tb 0.0000 0.05236(2) 0.7500 0.01717(9) Uani 1 2 d S . .
Cu1 Cu 0.0000 0.32233(6) 0.7500 0.01942(16) Uani 1 2 d S . .
O1 O 0.07782(19) 0.0464(3) 0.9336(2) 0.0246(6) Uani 1 1 d . A .
O2 O 0.06016(18) 0.2072(2) 0.82760(19) 0.0198(6) Uani 1 1 d . C .
O3 O 0.0501(2) 0.3829(4) 0.6286(3) 0.0443(10) Uani 1 1 d . B .
N1 N 0.0883(3) 0.4201(3) 0.8118(3) 0.0318(10) Uani 1 1 d . C .
C1A C 0.1102(7) -0.0530(9) 0.9881(7) 0.032(2) Uiso 0.50 1 d P A 1
H15 H 0.1664 -0.0603 1.0030 0.048 Uiso 0.50 1 calc PR A 1
H16 H 0.0808 -0.1146 0.9522 0.048 Uiso 0.50 1 calc PR A 1
H17 H 0.1046 -0.0492 1.0448 0.048 Uiso 0.50 1 calc PR A 1
C1B C 0.0729(7) -0.0307(9) 0.9951(7) 0.033(2) Uiso 0.50 1 d P A 2
H18 H 0.1259 -0.0589 1.0340 0.050 Uiso 0.50 1 calc PR A 2
H19 H 0.0380 -0.0890 0.9600 0.050 Uiso 0.50 1 calc PR A 2
H20 H 0.0515 0.0027 1.0334 0.050 Uiso 0.50 1 calc PR A 2
C2 C 0.1169(3) 0.1377(4) 0.9768(3) 0.0225(8) Uani 1 1 d . . .
C3 C 0.1627(3) 0.1492(5) 1.0700(3) 0.0360(12) Uani 1 1 d . C .
H4 H 0.1689 0.0913 1.1099 0.043 Uiso 1 1 calc R . .
C4 C 0.1996(5) 0.2457(5) 1.1050(4) 0.057(2) Uani 1 1 d . . .
H5 H 0.2307 0.2540 1.1691 0.069 Uiso 1 1 calc R C .
C5 C 0.1915(4) 0.3282(5) 1.0480(4) 0.054(2) Uani 1 1 d . C .
H6 H 0.2184 0.3930 1.0727 0.065 Uiso 1 1 calc R . .
C6 C 0.1436(3) 0.3196(4) 0.9526(3) 0.0323(11) Uani 1 1 d . . .
C7 C 0.1058(3) 0.2235(4) 0.9169(3) 0.0220(8) Uani 1 1 d . C .
C8 C 0.1407(4) 0.4087(4) 0.8942(4) 0.0397(14) Uani 1 1 d . C .
H7 H 0.1806 0.4617 0.9192 0.048 Uiso 1 1 calc R . .
C9 C 0.1002(4) 0.5019(5) 0.7542(4) 0.0452(16) Uani 1 1 d . . .
H8 H 0.1458 0.5475 0.7926 0.054 Uiso 1 1 calc R C .
H9 H 0.0525 0.5474 0.7256 0.054 Uiso 1 1 calc R . .
C10 C 0.1156(4) 0.4486(5) 0.6804(4) 0.0458(15) Uani 1 1 d . B .
H10 H 0.1222 0.5029 0.6405 0.055 Uiso 1 1 calc R . .
H11 H 0.1646 0.4055 0.7085 0.055 Uiso 1 1 calc R . .
C11 C 0.0611(4) 0.3147(5) 0.5633(5) 0.0453(14) Uani 1 1 d . . .
C12B C 0.0311(13) 0.3656(15) 0.4827(12) 0.060(6) Uiso 0.46(3) 1 d P B 2
H12B H -0.0269 0.3649 0.4557 0.090 Uiso 0.46(3) 1 calc PR B 2
H13B H 0.0483 0.3298 0.4414 0.090 Uiso 0.46(3) 1 calc PR B 2
H14B H 0.0500 0.4393 0.4921 0.090 Uiso 0.46(3) 1 calc PR B 2
C12A C 0.0760(8) 0.3777(10) 0.4854(8) 0.042(4) Uiso 0.54(3) 1 d P B 1
H12A H 0.0726 0.3275 0.4379 0.063 Uiso 0.54(3) 1 calc PR B 1
H13A H 0.1287 0.4104 0.5134 0.063 Uiso 0.54(3) 1 calc PR B 1
H14A H 0.0357 0.4332 0.4579 0.063 Uiso 0.54(3) 1 calc PR B 1
O4 O -0.1436(2) 0.0106(3) 0.6868(2) 0.0291(7) Uani 1 1 d . C 2
O5 O -0.0888(2) 0.0894(3) 0.8177(2) 0.0281(7) Uani 1 1 d . C 2
O6 O -0.2141(2) 0.0477(4) 0.7582(3) 0.0382(9) Uani 1 1 d . C 2
N2 N -0.1512(2) 0.0492(3) 0.7544(3) 0.0265(8) Uani 1 1 d . C 2
O7 O 0.0224(5) -0.1189(7) 0.6916(5) 0.0257(18) Uiso 0.50 1 d P . 2
O8 O 0.0163(5) -0.2725(6) 0.7497(7) 0.043(2) Uiso 0.50 1 d P . 2
O9 O -0.0015(6) -0.1258(8) 0.8083(6) 0.035(2) Uiso 0.50 1 d P . 2
N3 N 0.0120(5) -0.1763(5) 0.7454(6) 0.0232(16) Uiso 0.50 1 d P . 2
C13 C 0.2098(8) -0.2460(11) 0.8582(9) 0.107(4) Uiso 1 1 d . . .
O10A O 0.2342(14) -0.340(2) 0.9262(16) 0.100(7) Uiso 0.33 1 d P D 2
O10B O 0.2450(10) -0.1545(14) 0.9065(11) 0.143(5) Uiso 0.67 1 d P D 1

loop_
_atom_site_aniso_label
_atom_site_aniso_U_11
_atom_site_aniso_U_22
_atom_site_aniso_U_33
_atom_site_aniso_U_23
_atom_site_aniso_U_13
_atom_site_aniso_U_12
Tb1 0.02012(14) 0.01352(14) 0.01834(13) 0.000 0.00905(10) 0.000
Cu1 0.0218(4) 0.0131(3) 0.0173(3) 0.000 0.0033(3) 0.000
O1 0.0276(16) 0.0230(16) 0.0200(14) 0.0054(12) 0.0077(12) -0.0028(13)
O2 0.0223(14) 0.0167(14) 0.0156(12) -0.0002(11) 0.0041(11) 0.0017(12)
O3 0.0273(19) 0.043(2) 0.052(2) -0.007(2) 0.0085(18) -0.0040(17)
N1 0.035(2) 0.0163(18) 0.030(2) 0.0026(15) 0.0019(18) -0.0060(15)
C2 0.025(2) 0.023(2) 0.0181(18) 0.0008(16) 0.0082(16) 0.0023(17)
C3 0.047(3) 0.033(3) 0.017(2) 0.0018(19) 0.005(2) 0.005(2)
C4 0.082(5) 0.040(3) 0.018(2) -0.001(2) -0.007(3) -0.006(3)
C5 0.070(5) 0.032(3) 0.024(3) -0.006(2) -0.011(3) -0.008(3)
C6 0.037(3) 0.022(2) 0.020(2) -0.0008(17) -0.0024(19) -0.0032(19)
C7 0.021(2) 0.023(2) 0.0181(18) -0.0019(16) 0.0052(16) 0.0020(16)
C8 0.039(3) 0.020(2) 0.035(3) -0.001(2) -0.005(2) -0.009(2)
C9 0.045(3) 0.025(3) 0.042(3) 0.010(2) -0.002(2) -0.017(2)
C10 0.039(3) 0.042(3) 0.040(3) 0.011(3) 0.003(2) -0.012(3)
C11 0.044(3) 0.034(3) 0.056(4) -0.005(3) 0.021(3) -0.002(2)
O4 0.0271(17) 0.0345(19) 0.0234(15) -0.0035(14) 0.0092(13) -0.0082(14)
O5 0.0233(17) 0.038(2) 0.0223(15) -0.0015(13) 0.0099(13) -0.0023(14)
O6 0.0236(17) 0.057(3) 0.0360(19) 0.0141(18) 0.0150(15) 0.0016(17)
N2 0.0223(18) 0.032(2) 0.0227(17) 0.0078(16) 0.0082(15) 0.0008(16)

loop_
_atom_type_symbol
_atom_type_description
_atom_type_scat_dispersion_real
_atom_type_scat_dispersion_imag
_atom_type_scat_source
C C 0.0033 0.0016 'International Tables Vol C Tables 4.2.6.8 and 6.1.1.4'
H H 0.0000 0.0000 'International Tables Vol C Tables 4.2.6.8 and 6.1.1.4'
N N 0.0061 0.0033 'International Tables Vol C Tables 4.2.6.8 and 6.1.1.4'
O O 0.0106 0.0060 'International Tables Vol C Tables 4.2.6.8 and 6.1.1.4'
Cu Cu 0.3201 1.2651 'International Tables Vol C Tables 4.2.6.8 and 6.1.1.4'
Tb Tb -0.1723 4.1537 'International Tables Vol C Tables 4.2.6.8 and 6.1.1.4'

loop_
_geom_angle_atom_site_label_1
_geom_angle_atom_site_label_2
_geom_angle_atom_site_label_3
_geom_angle
_geom_angle_site_symmetry_1
_geom_angle_site_symmetry_3
_geom_angle_publ_flag
O2 Tb1 O2 66.14(14) . 2_556 ?
O2 Tb1 O5 81.86(11) . . ?
O2 Tb1 O5 79.64(11) 2_556 . ?
O2 Tb1 O5 79.64(11) . 2_556 ?
O2 Tb1 O5 81.86(11) 2_556 2_556 ?
O5 Tb1 O5 157.89(18) . 2_556 ?
O2 Tb1 O9 153.4(3) . 2_556 ?
O2 Tb1 O9 130.1(2) 2_556 2_556 ?
O5 Tb1 O9 119.0(3) . 2_556 ?
O5 Tb1 O9 82.3(3) 2_556 2_556 ?
O2 Tb1 O9 130.1(2) . . ?
O2 Tb1 O9 153.4(3) 2_556 . ?
O5 Tb1 O9 82.3(3) . . ?
O5 Tb1 O9 119.0(3) 2_556 . ?
O9 Tb1 O9 46.7(5) 2_556 . ?
O2 Tb1 O7 130.3(2) . 2_556 ?
O2 Tb1 O7 144.7(2) 2_556 2_556 ?
O5 Tb1 O7 73.7(2) . 2_556 ?
O5 Tb1 O7 128.0(2) 2_556 2_556 ?
O9 Tb1 O7 52.0(3) 2_556 2_556 ?
O9 Tb1 O7 9.4(3) . 2_556 ?
O2 Tb1 O7 144.7(2) . . ?
O2 Tb1 O7 130.3(2) 2_556 . ?
O5 Tb1 O7 128.0(2) . . ?
O5 Tb1 O7 73.7(2) 2_556 . ?
O9 Tb1 O7 9.4(3) 2_556 . ?
O9 Tb1 O7 52.0(3) . . ?
O7 Tb1 O7 58.5(4) 2_556 . ?
O2 Tb1 O4 125.39(11) . . ?
O2 Tb1 O4 77.02(11) 2_556 . ?
O5 Tb1 O4 52.03(11) . . ?
O5 Tb1 O4 134.14(11) 2_556 . ?
O9 Tb1 O4 81.1(3) 2_556 . ?
O9 Tb1 O4 76.5(3) . . ?
O7 Tb1 O4 68.4(2) 2_556 . ?
O7 Tb1 O4 89.9(2) . . ?
O2 Tb1 O4 77.02(11) . 2_556 ?
O2 Tb1 O4 125.39(12) 2_556 2_556 ?
O5 Tb1 O4 134.14(11) . 2_556 ?
O5 Tb1 O4 52.03(11) 2_556 2_556 ?
O9 Tb1 O4 76.5(3) 2_556 2_556 ?
O9 Tb1 O4 81.1(3) . 2_556 ?
O7 Tb1 O4 89.9(2) 2_556 2_556 ?
O7 Tb1 O4 68.4(2) . 2_556 ?
O4 Tb1 O4 155.57(18) . 2_556 ?
O2 Tb1 O1 61.62(10) . . ?
O2 Tb1 O1 121.46(10) 2_556 . ?
O5 Tb1 O1 68.88(11) . . ?
O5 Tb1 O1 111.77(11) 2_556 . ?
O9 Tb1 O1 108.3(2) 2_556 . ?
O9 Tb1 O1 68.5(2) . . ?
O7 Tb1 O1 69.3(2) 2_556 . ?
O7 Tb1 O1 107.8(2) . . ?
O4 Tb1 O1 114.00(10) . . ?
O4 Tb1 O1 65.26(11) 2_556 . ?
O2 Tb1 O1 121.46(10) . 2_556 ?
O2 Tb1 O1 61.62(10) 2_556 2_556 ?
O5 Tb1 O1 111.77(11) . 2_556 ?
O5 Tb1 O1 68.88(11) 2_556 2_556 ?
O9 Tb1 O1 68.5(2) 2_556 2_556 ?
O9 Tb1 O1 108.3(2) . 2_556 ?
O7 Tb1 O1 107.8(2) 2_556 2_556 ?
O7 Tb1 O1 69.3(2) . 2_556 ?
O4 Tb1 O1 65.26(11) . 2_556 ?
O4 Tb1 O1 114.00(10) 2_556 2_556 ?
O1 Tb1 O1 176.82(14) . 2_556 ?
O2 Cu1 O2 82.42(18) 2_556 . ?
O2 Cu1 N1 158.58(18) 2_556 . ?
O2 Cu1 N1 91.04(15) . . ?
O2 Cu1 N1 91.04(15) 2_556 2_556 ?
O2 Cu1 N1 158.58(18) . 2_556 ?
N1 Cu1 N1 101.8(3) . 2_556 ?
O2 Cu1 Tb1 41.21(9) 2_556 . ?
O2 Cu1 Tb1 41.21(9) . . ?
N1 Cu1 Tb1 129.10(13) . . ?
N1 Cu1 Tb1 129.10(13) 2_556 . ?
C2 O1 C1B 113.2(5) . . ?
C2 O1 C1A 114.2(5) . . ?
C1B O1 C1A 32.0(5) . . ?
C2 O1 Tb1 116.7(2) . . ?
C1B O1 Tb1 129.0(5) . . ?
C1A O1 Tb1 124.1(4) . . ?
C7 O2 Cu1 120.3(3) . . ?
C7 O2 Tb1 130.0(3) . . ?
Cu1 O2 Tb1 105.72(12) . . ?
C10 O3 C11 114.2(5) . . ?
C8 N1 C9 118.9(5) . . ?
C8 N1 Cu1 123.8(4) . . ?
C9 N1 Cu1 116.6(3) . . ?
O1 C2 C3 125.4(4) . . ?
O1 C2 C7 113.8(4) . . ?
C3 C2 C7 120.7(4) . . ?
C2 C3 C4 119.7(5) . . ?
C5 C4 C3 120.3(5) . . ?
C4 C5 C6 121.3(5) . . ?
C7 C6 C5 118.9(5) . . ?
C7 C6 C8 122.1(4) . . ?
C5 C6 C8 118.8(5) . . ?
O2 C7 C6 123.3(4) . . ?
O2 C7 C2 117.6(4) . . ?
C6 C7 C2 119.0(4) . . ?
N1 C8 C6 124.2(5) . . ?
N1 C9 C10 109.7(5) . . ?
O3 C10 C9 107.9(5) . . ?
C12B C11 O3 107.6(9) . . ?
C12B C11 C12A 31.1(9) . . ?
O3 C11 C12A 114.8(6) . . ?
N2 O4 Tb1 94.9(2) . . ?
N2 O5 Tb1 97.4(3) . . ?
O6 N2 O4 122.1(4) . . ?
O6 N2 O5 122.2(4) . . ?
O4 N2 O5 115.7(4) . . ?
O6 N2 Tb1 178.6(3) . . ?
O4 N2 Tb1 59.1(2) . . ?
O5 N2 Tb1 56.7(2) . . ?
O9 O7 N3 53(2) 2_556 . ?
O9 O7 N3 40(2) 2_556 2_556 ?
N3 O7 N3 15.0(6) . 2_556 ?
O9 O7 Tb1 81(2) 2_556 . ?
N3 O7 Tb1 97.2(6) . . ?
N3 O7 Tb1 87.4(4) 2_556 . ?
O8 O8 N3 87.7(5) 2_556 . ?
O8 O8 N3 64.7(4) 2_556 2_556 ?
N3 O8 N3 23.6(6) . 2_556 ?
O7 O9 N3 109(2) 2_556 2_556 ?
O7 O9 N3 129(3) 2_556 . ?
N3 O9 N3 22.0(7) 2_556 . ?
O7 O9 Tb1 89(2) 2_556 . ?
N3 O9 Tb1 105.3(8) 2_556 . ?
N3 O9 Tb1 95.5(6) . . ?
N3 N3 O9 112.0(18) 2_556 2_556 ?
N3 N3 O8 91.6(5) 2_556 . ?
O9 N3 O8 130.2(11) 2_556 . ?
N3 N3 O7 129.0(16) 2_556 . ?
O9 N3 O7 18.3(7) 2_556 . ?
O8 N3 O7 127.0(9) . . ?
N3 N3 O9 45.9(14) 2_556 . ?
O9 N3 O9 109.8(11) 2_556 . ?
O8 N3 O9 117.6(9) . . ?
O7 N3 O9 115.2(7) . . ?
N3 N3 O8 64.8(5) 2_556 2_556 ?
O9 N3 O8 132.7(11) 2_556 2_556 ?
O8 N3 O8 27.6(7) . 2_556 ?
O7 N3 O8 140.8(9) . 2_556 ?
O9 N3 O8 99.5(7) . 2_556 ?
N3 N3 O7 36.0(12) 2_556 2_556 ?
O9 N3 O7 107.0(7) 2_556 2_556 ?
O8 N3 O7 116.4(8) . 2_556 ?
O7 N3 O7 116.0(8) . 2_556 ?
O9 N3 O7 11.2(6) . 2_556 ?
O8 N3 O7 94.6(6) 2_556 2_556 ?
N3 N3 Tb1 84.66(14) 2_556 . ?
O9 N3 Tb1 54.6(6) 2_556 . ?
O8 N3 Tb1 174.9(7) . . ?
O7 N3 Tb1 58.0(5) . . ?
O9 N3 Tb1 57.3(5) . . ?
O8 N3 Tb1 149.3(5) 2_556 . ?
O7 N3 Tb1 58.7(4) 2_556 . ?
O10B C13 O10A 108.1(15) . . ?

loop_
_geom_bond_atom_site_label_1
_geom_bond_atom_site_label_2
_geom_bond_distance
_geom_bond_site_symmetry_2
_geom_bond_publ_flag
Tb1 O2 2.324(3) . ?
Tb1 O2 2.324(3) 2_556 ?
Tb1 O5 2.432(3) . ?
Tb1 O5 2.432(3) 2_556 ?
Tb1 O9 2.441(10) 2_556 ?
Tb1 O9 2.441(10) . ?
Tb1 O7 2.468(8) 2_556 ?
Tb1 O7 2.468(8) . ?
Tb1 O4 2.485(3) . ?
Tb1 O4 2.485(3) 2_556 ?
Tb1 O1 2.687(3) . ?
Tb1 O1 2.687(3) 2_556 ?
Cu1 O2 1.925(3) 2_556 ?
Cu1 O2 1.925(3) . ?
Cu1 N1 1.949(4) . ?
Cu1 N1 1.949(4) 2_556 ?
O1 C2 1.376(6) . ?
O1 C1B 1.430(11) . ?
O1 C1A 1.498(11) . ?
O2 C7 1.338(5) . ?
O3 C10 1.410(7) . ?
O3 C11 1.456(8) . ?
N1 C8 1.272(6) . ?
N1 C9 1.479(7) . ?
C2 C3 1.382(6) . ?
C2 C7 1.408(6) . ?
C3 C4 1.389(8) . ?
C4 C5 1.356(9) . ?
C5 C6 1.413(7) . ?
C6 C7 1.392(6) . ?
C6 C8 1.458(7) . ?
C9 C10 1.519(10) . ?
C11 C12B 1.341(18) . ?
C11 C12A 1.629(14) . ?
O4 N2 1.274(5) . ?
O5 N2 1.274(5) . ?
O6 N2 1.217(5) . ?
O7 O9 0.404(12) 2_556 ?
O7 N3 1.220(11) . ?
O7 N3 1.613(11) 2_556 ?
O8 O8 0.621(15) 2_556 ?
O8 N3 1.213(10) . ?
O8 N3 1.340(10) 2_556 ?
O9 O7 0.404(12) 2_556 ?
O9 N3 1.029(12) 2_556 ?
O9 N3 1.327(12) . ?
N3 N3 0.537(14) 2_556 ?
N3 O9 1.029(12) 2_556 ?
N3 O8 1.340(10) 2_556 ?
N3 O7 1.613(11) 2_556 ?
C13 O10B 1.385(19) . ?
C13 O10A 1.54(3) . ?
